data_1507626
loop_
_publ_author_name
'Lundrigan, Travis'
'Baker, Alexander E. G.'
'Longobardi, Lauren E.'
'Wood, Tabitha E.'
'Smithen, Deborah A.'
'Crawford, Sarah M.'
'Cameron, T. Stanley'
'Thompson, Alison'

_publ_section_title
;
 An Improved Method for the Synthesis of F-BODIPYs from Dipyrrins and
 Bis(dipyrrin)s.
;
_journal_issue 8
_journal_name_full 'Organic letters'
_journal_page_first 2158
_journal_page_last 2161
_journal_paper_doi 10.1021/ol300681w
_journal_volume 14
_journal_year 2012
_chemical_formula_moiety 'C15 H19 B F2 N2 '
_chemical_formula_sum 'C15 H19 B F2 N2'
_chemical_formula_weight 276.14
_space_group_IT_number 2
_symmetry_cell_setting triclinic
_symmetry_Int_Tables_number 2
_symmetry_space_group_name_Hall '-P 1'
_symmetry_space_group_name_H-M 'P -1'
_cell_angle_alpha 74.069(5)
_cell_angle_beta 66.256(5)
_cell_angle_gamma 84.454(6)
_cell_formula_units_Z 2
_cell_length_a 8.6184(9)
_cell_length_b 9.2516(10)
_cell_length_c 10.4144(10)
_cell_measurement_reflns_used 413
_cell_measurement_temperature 296.1
_cell_measurement_theta_max 37.0
_cell_measurement_theta_min 3.1
_cell_volume 730.81(13)
_computing_cell_refinement PROCESS
_computing_data_collection PROCESS
_computing_data_reduction CrystalStructure
_computing_publication_material 'CrystalStructure 3.8'
_computing_structure_refinement CRYSTALS
_computing_structure_solution SIR92
_diffrn_ambient_temperature 296.1
_diffrn_detector_area_resol_mean 9.83
_diffrn_measured_fraction_theta_full 0.921
_diffrn_measured_fraction_theta_max 0.759
_diffrn_measurement_device_type 'Rigaku RAXIS-UNKNOWN'
_diffrn_measurement_method \w
_diffrn_radiation_type 'Mo K\a'
_diffrn_radiation_wavelength 0.71070
_diffrn_reflns_av_R_equivalents 0.040
_diffrn_reflns_limit_h_max 13
_diffrn_reflns_limit_h_min -13
_diffrn_reflns_limit_k_max 12
_diffrn_reflns_limit_k_min -13
_diffrn_reflns_limit_l_max 16
_diffrn_reflns_limit_l_min -16
_diffrn_reflns_number 16354
_diffrn_reflns_theta_full 26.25
_diffrn_reflns_theta_max 36.95
_exptl_absorpt_coefficient_mu 0.091
_exptl_absorpt_correction_T_max 0.985
_exptl_absorpt_correction_T_min 0.589
_exptl_absorpt_correction_type multi-scan
_exptl_absorpt_process_details
;
     Higashi, T. (1995). Program for Absorption Correction.
     Rigaku Corporation, Tokyo, Japan.
;
_exptl_crystal_colour colorless
_exptl_crystal_density_diffrn 1.255
_exptl_crystal_density_method 'not measured'
_exptl_crystal_description prism
_exptl_crystal_F_000 292.00
_exptl_crystal_size_max 0.26
_exptl_crystal_size_mid 0.23
_exptl_crystal_size_min 0.17
_refine_diff_density_max 0.17
_refine_diff_density_min -0.17
_refine_ls_extinction_coef 21(96)
_refine_ls_extinction_method 'Larson (1970) Crystallographic Computing eq. 22'
_refine_ls_goodness_of_fit_ref 1.077
_refine_ls_hydrogen_treatment refall
_refine_ls_number_parameters 183
_refine_ls_number_reflns 1612
_refine_ls_R_factor_gt 0.0476
_refine_ls_shift/su_max 0.0000
_refine_ls_structure_factor_coef F
_refine_ls_weighting_details
;
     Chebychev polynomial with 3 parameters (Carruthers & Watkin, 1979)
     11.3945    2.9003    6.3128
;
_refine_ls_weighting_scheme calc
_refine_ls_wR_factor_ref 0.0548
_reflns_number_gt 1612
_reflns_number_total 2721
_reflns_threshold_expression F^2^>2.0\s(F^2^)
_cod_data_source_file ol300681w_si_002.cif
_cod_data_source_block '__Alison19'
_cod_original_formula_sum 'C15 H19 B F2 N2 '
_cod_database_code 1507626

loop_
_symmetry_equiv_pos_site_id
_symmetry_equiv_pos_as_xyz
1 +X,+Y,+Z
2 -X,-Y,-Z

loop_
_atom_site_label
_atom_site_type_symbol
_atom_site_fract_x
_atom_site_fract_y
_atom_site_fract_z
_atom_site_U_iso_or_equiv
_atom_site_adp_type
_atom_site_occupancy
_atom_site_symmetry_multiplicity
_atom_site_calc_flag
_atom_site_refinement_flags
F(1) F 0.17624(18) 0.16080(17) -0.05045(16) 0.0715(4) Uani 1.00 1 d .
F(2) F 0.08382(16) 0.31614(16) 0.09966(17) 0.0707(4) Uani 1.00 1 d .
N(1) N 0.2243(2) 0.0894(2) 0.1717(2) 0.0506(5) Uani 1.00 1 d .
N(2) N 0.3859(2) 0.3032(2) -0.03516(19) 0.0498(5) Uani 1.00 1 d .
C(1) C 0.0983(3) -0.0026(2) 0.2777(2) 0.0591(7) Uani 1.00 1 d .
C(2) C 0.1630(3) -0.1055(2) 0.3702(2) 0.0633(7) Uani 1.00 1 d .
C(3) C 0.3369(2) -0.0756(2) 0.3176(2) 0.0553(6) Uani 1.00 1 d .
C(4) C 0.3741(2) 0.0466(2) 0.1935(2) 0.0491(6) Uani 1.00 1 d .
C(5) C 0.5250(2) 0.1252(2) 0.1004(2) 0.0495(6) Uani 1.00 1 d .
C(6) C 0.5324(2) 0.2499(2) -0.0102(2) 0.0488(5) Uani 1.00 1 d .
C(7) C 0.6700(2) 0.3496(2) -0.1116(2) 0.0512(6) Uani 1.00 1 d .
C(8) C 0.6046(2) 0.4621(2) -0.1947(2) 0.0545(6) Uani 1.00 1 d .
C(9) C 0.4296(2) 0.4291(2) -0.1454(2) 0.0548(6) Uani 1.00 1 d .
C(10) C -0.0803(3) 0.0061(3) 0.2876(3) 0.0763(9) Uani 1.00 1 d .
C(11) C 0.4617(3) -0.1553(3) 0.3790(3) 0.0696(8) Uani 1.00 1 d .
C(12) C 0.8495(2) 0.3325(3) -0.1238(2) 0.0648(7) Uani 1.00 1 d .
C(13) C 0.6999(3) 0.5928(3) -0.3172(3) 0.0712(8) Uani 1.00 1 d .
C(14) C 0.7552(4) 0.5636(3) -0.4659(3) 0.0890(10) Uani 1.00 1 d .
C(15) C 0.3061(3) 0.5147(3) -0.2030(2) 0.0706(8) Uani 1.00 1 d .
B(1) B 0.2115(3) 0.2185(2) 0.0458(2) 0.0513(7) Uani 1.00 1 d .
H(1) H 0.0999 -0.1818 0.4540 0.076 Uiso 1.00 1 c R
H(2) H 0.6268 0.0864 0.1151 0.060 Uiso 1.00 1 c R
H(3) H -0.1174 0.1073 0.2808 0.092 Uiso 1.00 1 c R
H(4) H -0.0853 -0.0260 0.2101 0.092 Uiso 1.00 1 c R
H(5) H -0.1517 -0.0564 0.3776 0.092 Uiso 1.00 1 c R
H(6) H 0.5565 -0.0981 0.3609 0.086 Uiso 0.50 1 c R
H(7) H 0.4092 -0.1867 0.4762 0.086 Uiso 0.50 1 c R
H(8) H 0.5087 -0.2594 0.3533 0.086 Uiso 0.50 1 c R
H(9) H 0.8596 0.2516 -0.0497 0.164 Uiso 1.00 1 c R
H(10) H 0.9185 0.3085 -0.2070 0.149 Uiso 1.00 1 c R
H(11) H 0.9013 0.4330 -0.1375 0.156 Uiso 1.00 1 c R
H(12) H 0.8021 0.6154 -0.3024 0.086 Uiso 1.00 1 c R
H(13) H 0.6276 0.6898 -0.3135 0.086 Uiso 1.00 1 c R
H(14) H 0.8194 0.6582 -0.5448 0.106 Uiso 1.00 1 c R
H(15) H 0.8368 0.4704 -0.4750 0.106 Uiso 1.00 1 c R
H(16) H 0.6435 0.5370 -0.4849 0.106 Uiso 1.00 1 c R
H(17) H 0.1937 0.4806 -0.1359 0.085 Uiso 1.00 1 c R
H(18) H 0.3254 0.4951 -0.2934 0.085 Uiso 1.00 1 c R
H(19) H 0.3174 0.6178 -0.2151 0.085 Uiso 1.00 1 c R
H(20) H 0.5808 -0.1665 0.3039 0.049 Uiso 0.50 1 c R
H(21) H 0.4159 -0.2631 0.4428 0.096 Uiso 0.50 1 c R
H(22) H 0.4742 -0.0898 0.4413 0.070 Uiso 0.50 1 c R

loop_
_atom_site_aniso_label
_atom_site_aniso_U_11
_atom_site_aniso_U_22
_atom_site_aniso_U_33
_atom_site_aniso_U_12
_atom_site_aniso_U_13
_atom_site_aniso_U_23
F(1) 0.0682(9) 0.0893(10) 0.0808(9) 0.0016(7) -0.0485(7) -0.0291(7)
F(2) 0.0494(7) 0.0677(9) 0.0927(10) 0.0176(6) -0.0273(7) -0.0235(7)
N(1) 0.0426(9) 0.0561(11) 0.0614(11) 0.0038(7) -0.0254(8) -0.0210(8)
N(2) 0.0430(10) 0.0610(11) 0.0533(10) 0.0100(7) -0.0266(8) -0.0185(8)
C(1) 0.0519(12) 0.0642(14) 0.0675(14) 0.0022(10) -0.0259(11) -0.0235(11)
C(2) 0.0642(14) 0.0619(15) 0.0627(14) -0.0053(11) -0.0245(12) -0.0131(11)
C(3) 0.0581(13) 0.0561(13) 0.0592(13) 0.0067(9) -0.0291(11) -0.0191(10)
C(4) 0.0488(11) 0.0507(12) 0.0604(12) 0.0110(9) -0.0311(10) -0.0222(10)
C(5) 0.0453(11) 0.0554(12) 0.0597(12) 0.0116(9) -0.0292(10) -0.0239(10)
C(6) 0.0430(10) 0.0567(12) 0.0583(12) 0.0111(8) -0.0278(9) -0.0245(10)
C(7) 0.0485(11) 0.0589(13) 0.0529(12) 0.0025(9) -0.0229(10) -0.0211(10)
C(8) 0.0566(13) 0.0573(13) 0.0525(12) 0.0023(9) -0.0216(10) -0.0189(10)
C(9) 0.0574(13) 0.0607(14) 0.0549(13) 0.0120(10) -0.0294(10) -0.0206(11)
C(10) 0.0495(14) 0.0878(19) 0.094(2) -0.0059(12) -0.0274(13) -0.0266(15)
C(11) 0.0747(16) 0.0660(15) 0.0717(15) 0.0081(11) -0.0397(13) -0.0088(12)
C(12) 0.0452(12) 0.0797(17) 0.0741(15) -0.0001(10) -0.0241(11) -0.0253(13)
C(13) 0.0760(16) 0.0698(16) 0.0680(15) -0.0048(12) -0.0275(13) -0.0172(13)
C(14) 0.103(2) 0.087(2) 0.0624(16) -0.0015(16) -0.0211(15) -0.0143(14)
C(15) 0.0713(16) 0.0767(17) 0.0669(15) 0.0198(12) -0.0370(13) -0.0147(12)
B(1) 0.0435(12) 0.0577(15) 0.0630(15) 0.0103(10) -0.0295(11) -0.0216(12)

loop_
_atom_type_symbol
_atom_type_description
_atom_type_scat_dispersion_real
_atom_type_scat_dispersion_imag
_atom_type_scat_source
C C 0.003 0.002
;
International Tables for Crystallography
(1992, Vol. C, Tables 4.2.6.8 and 6.1.1.4)
;
H H 0.000 0.000
;
International Tables for Crystallography
(1992, Vol. C, Table 6.1.1.4)
;
N N 0.006 0.003
;
International Tables for Crystallography
(1992, Vol. C, Tables 4.2.6.8 and 6.1.1.4)
;
F F 0.017 0.010
;
International Tables for Crystallography
(1992, Vol. C, Tables 4.2.6.8 and 6.1.1.4)
;
B B 0.001 0.001
;
International Tables for Crystallography
(1992, Vol. C, Tables 4.2.6.8 and 6.1.1.4)
;

loop_
_geom_angle_atom_site_label_1
_geom_angle_atom_site_label_2
_geom_angle_atom_site_label_3
_geom_angle
_geom_angle_publ_flag
C(1) N(1) C(4) 107.80(18) yes
C(1) N(1) B(1) 127.5(2) yes
C(4) N(1) B(1) 124.72(15) yes
C(6) N(2) C(9) 107.72(17) yes
C(6) N(2) B(1) 123.66(16) yes
C(9) N(2) B(1) 128.4(2) yes
N(1) C(1) C(2) 109.6(2) yes
N(1) C(1) C(10) 123.2(2) yes
C(2) C(1) C(10) 127.1(2) yes
C(1) C(2) C(3) 107.68(19) yes
C(2) C(3) C(4) 106.3(2) yes
C(2) C(3) C(11) 127.85(19) yes
C(4) C(3) C(11) 125.8(2) yes
N(1) C(4) C(3) 108.60(17) yes
N(1) C(4) C(5) 120.07(18) yes
C(3) C(4) C(5) 131.3(2) yes
C(4) C(5) C(6) 122.3(2) yes
N(2) C(6) C(5) 120.83(17) yes
N(2) C(6) C(7) 107.98(18) yes
C(5) C(6) C(7) 131.1(2) yes
C(6) C(7) C(8) 107.0(2) yes
C(6) C(7) C(12) 125.4(2) yes
C(8) C(7) C(12) 127.63(18) yes
C(7) C(8) C(9) 107.11(17) yes
C(7) C(8) C(13) 127.3(2) yes
C(9) C(8) C(13) 125.6(2) yes
N(2) C(9) C(8) 110.2(2) yes
N(2) C(9) C(15) 122.5(2) yes
C(8) C(9) C(15) 127.30(18) yes
C(8) C(13) C(14) 113.1(2) yes
F(1) B(1) F(2) 109.1(2) yes
F(1) B(1) N(1) 110.25(19) yes
F(1) B(1) N(2) 109.47(17) yes
F(2) B(1) N(1) 110.25(18) yes
F(2) B(1) N(2) 110.19(19) yes
N(1) B(1) N(2) 107.6(2) yes
C(1) C(2) H(1) 126.2 no
C(3) C(2) H(1) 126.1 no
C(4) C(5) H(2) 116.9 no
C(6) C(5) H(2) 120.7 no
C(1) C(10) H(3) 109.3 no
C(1) C(10) H(4) 109.5 no
C(1) C(10) H(5) 109.6 no
H(3) C(10) H(4) 109.3 no
H(3) C(10) H(5) 109.4 no
H(4) C(10) H(5) 109.7 no
C(3) C(11) H(6) 116.2 no
C(3) C(11) H(7) 109.1 no
C(3) C(11) H(8) 116.7 no
C(3) C(11) H(20) 115.5 no
C(3) C(11) H(21) 110.0 no
C(3) C(11) H(22) 105.7 no
H(6) C(11) H(7) 105.8 no
H(6) C(11) H(8) 106.8 no
H(6) C(11) H(20) 56.6 no
H(6) C(11) H(21) 133.5 no
H(6) C(11) H(22) 51.8 no
H(7) C(11) H(8) 100.5 no
H(7) C(11) H(20) 135.3 no
H(7) C(11) H(21) 51.6 no
H(7) C(11) H(22) 61.6 no
H(8) C(11) H(20) 56.7 no
H(8) C(11) H(21) 53.2 no
H(8) C(11) H(22) 137.6 no
H(20) C(11) H(21) 107.5 no
H(20) C(11) H(22) 107.2 no
H(21) C(11) H(22) 111.0 no
C(7) C(12) H(9) 111.2 no
C(7) C(12) H(10) 111.6 no
C(7) C(12) H(11) 111.3 no
H(9) C(12) H(10) 104.3 no
H(9) C(12) H(11) 116.7 no
H(10) C(12) H(11) 100.9 no
C(8) C(13) H(12) 108.4 no
C(8) C(13) H(13) 110.7 no
C(14) C(13) H(12) 109.5 no
C(14) C(13) H(13) 109.5 no
H(12) C(13) H(13) 105.3 no
C(13) C(14) H(14) 108.9 no
C(13) C(14) H(15) 110.9 no
C(13) C(14) H(16) 111.0 no
H(14) C(14) H(15) 108.9 no
H(14) C(14) H(16) 110.0 no
H(15) C(14) H(16) 107.1 no
C(9) C(15) H(17) 108.8 no
C(9) C(15) H(18) 109.1 no
C(9) C(15) H(19) 110.2 no
H(17) C(15) H(18) 108.5 no
H(17) C(15) H(19) 109.9 no
H(18) C(15) H(19) 110.3 no

loop_
_geom_bond_atom_site_label_1
_geom_bond_atom_site_label_2
_geom_bond_distance
_geom_bond_publ_flag
F(1) B(1) 1.398(3) yes
F(2) B(1) 1.389(2) yes
N(1) C(1) 1.348(2) yes
N(1) C(4) 1.402(3) yes
N(1) B(1) 1.546(3) yes
N(2) C(6) 1.407(3) yes
N(2) C(9) 1.348(2) yes
N(2) B(1) 1.558(2) yes
C(1) C(2) 1.404(3) yes
C(1) C(10) 1.497(4) yes
C(2) C(3) 1.400(3) yes
C(3) C(4) 1.409(2) yes
C(3) C(11) 1.500(4) yes
C(4) C(5) 1.393(2) yes
C(5) C(6) 1.374(2) yes
C(6) C(7) 1.428(2) yes
C(7) C(8) 1.391(3) yes
C(7) C(12) 1.497(3) yes
C(8) C(9) 1.418(3) yes
C(8) C(13) 1.505(3) yes
C(9) C(15) 1.488(4) yes
C(13) C(14) 1.519(4) yes
C(2) H(1) 0.954 no
C(5) H(2) 0.969 no
C(10) H(3) 0.953 no
C(10) H(4) 0.950 no
C(10) H(5) 0.948 no
C(11) H(6) 0.942 no
C(11) H(7) 0.899 no
C(11) H(8) 1.068 no
C(12) H(9) 0.941 no
C(12) H(10) 0.905 no
C(12) H(11) 1.020 no
C(13) H(12) 1.003 no
C(13) H(13) 1.043 no
C(14) H(14) 1.039 no
C(14) H(15) 1.059 no
C(14) H(16) 1.120 no
C(15) H(17) 0.958 no
C(15) H(18) 0.953 no
C(15) H(19) 0.937 no

loop_
_geom_contact_atom_site_label_1
_geom_contact_atom_site_label_2
_geom_contact_distance
_geom_contact_site_symmetry_2
F(1) C(5) 3.501(2) 2_655
F(1) C(11) 3.593(2) 2_655
F(1) C(12) 3.352(3) 1_455
F(2) C(12) 3.448(3) 2_665
F(2) C(15) 3.449(3) 2_565
C(4) C(5) 3.592(3) 2_655
C(5) F(1) 3.501(2) 2_655
C(5) C(4) 3.592(3) 2_655
C(7) C(9) 3.593(3) 2_665
C(9) C(7) 3.593(3) 2_665
C(11) F(1) 3.593(2) 2_655
C(12) F(1) 3.352(3) 1_655
C(12) F(2) 3.448(3) 2_665
C(15) F(2) 3.449(3) 2_565
F(1) H(2) 2.782 2_655
F(1) H(4) 2.704 2_555
F(1) H(6) 3.296 2_655
F(1) H(8) 3.187 2_655
F(1) H(9) 2.774 1_455
F(1) H(10) 3.251 1_455
F(1) H(11) 3.479 1_455
F(1) H(20) 2.617 2_655
F(2) H(9) 3.109 1_455
F(2) H(11) 3.329 1_455
F(2) H(11) 2.482 2_665
F(2) H(12) 2.890 2_665
F(2) H(17) 2.862 2_565
F(2) H(19) 3.229 2_565
N(1) H(2) 3.520 2_655
N(1) H(12) 3.323 2_665
N(1) H(13) 3.415 2_665
N(2) H(8) 3.195 2_655
N(2) H(12) 3.490 2_665
N(2) H(20) 3.277 2_655
C(1) H(1) 3.442 2_556
C(1) H(10) 3.144 2_655
C(2) H(3) 3.491 2_556
C(2) H(5) 3.329 2_556
C(2) H(10) 3.143 2_655
C(2) H(14) 3.523 1_446
C(2) H(15) 3.251 2_655
C(2) H(20) 3.403 .
C(2) H(21) 2.749 .
C(2) H(22) 3.082 .
C(3) H(5) 3.433 2_556
C(3) H(13) 3.598 2_665
C(3) H(20) 2.151 .
C(3) H(21) 2.102 .
C(3) H(22) 2.045 .
C(4) H(13) 3.027 2_665
C(4) H(20) 2.847 .
C(4) H(21) 3.399 .
C(4) H(22) 2.965 .
C(5) H(13) 2.981 2_665
C(5) H(19) 3.524 2_665
C(5) H(20) 3.071 .
C(5) H(22) 3.435 .
C(6) H(13) 3.273 2_665
C(7) H(19) 3.542 2_665
C(8) H(8) 3.249 2_655
C(9) H(8) 2.866 2_655
C(9) H(20) 3.316 2_655
C(9) H(21) 3.552 2_655
C(10) H(1) 3.450 2_556
C(10) H(2) 3.564 1_455
C(10) H(6) 3.092 1_455
C(10) H(7) 3.551 2_556
C(10) H(10) 3.276 2_655
C(10) H(14) 3.223 1_446
C(10) H(20) 3.386 1_455
C(11) H(5) 3.533 1_655
C(11) H(16) 3.359 1_546
C(11) H(16) 3.490 2_655
C(11) H(20) 1.026 .
C(11) H(21) 1.046 .
C(11) H(22) 1.041 .
C(11) H(22) 3.515 2_656
C(12) H(4) 3.434 2_655
C(12) H(14) 3.467 2_764
C(12) H(17) 3.329 1_655
C(12) H(17) 3.475 2_665
C(12) H(19) 3.378 2_665
C(14) H(5) 3.465 1_664
C(14) H(8) 3.405 1_564
C(14) H(8) 3.427 2_655
C(14) H(10) 3.410 2_764
C(14) H(15) 3.316 2_764
C(14) H(18) 3.047 2_664
C(14) H(21) 3.538 1_564
C(14) H(21) 3.178 2_655
C(15) H(7) 3.550 1_564
C(15) H(8) 3.141 2_655
C(15) H(11) 3.394 1_455
C(15) H(11) 3.417 2_665
C(15) H(16) 3.264 2_664
C(15) H(20) 3.585 2_655
C(15) H(21) 3.483 1_564
B(1) H(2) 3.559 2_655
B(1) H(9) 3.517 1_455
B(1) H(11) 3.548 2_665
B(1) H(12) 3.389 2_665
B(1) H(20) 3.499 2_655
H(1) C(1) 3.442 2_556
H(1) C(10) 3.450 2_556
H(1) H(3) 3.087 2_556
H(1) H(5) 3.329 2_556
H(1) H(10) 3.167 2_655
H(1) H(12) 3.101 1_446
H(1) H(14) 2.948 1_446
H(1) H(15) 2.640 2_655
H(1) H(21) 2.719 .
H(1) H(22) 3.358 .
H(2) F(1) 2.782 2_655
H(2) N(1) 3.520 2_655
H(2) C(10) 3.564 1_655
H(2) B(1) 3.559 2_655
H(2) H(3) 3.348 1_655
H(2) H(4) 3.022 1_655
H(2) H(13) 3.344 2_665
H(2) H(19) 3.321 2_665
H(2) H(20) 2.554 .
H(2) H(22) 3.115 .
H(3) C(2) 3.491 2_556
H(3) H(1) 3.087 2_556
H(3) H(2) 3.348 1_455
H(3) H(6) 3.237 1_455
H(3) H(7) 2.968 2_556
H(3) H(9) 3.413 1_455
H(3) H(19) 3.010 2_565
H(3) H(21) 3.547 2_556
H(3) H(22) 3.245 2_556
H(4) F(1) 2.704 2_555
H(4) C(12) 3.434 2_655
H(4) H(2) 3.022 1_455
H(4) H(6) 2.891 1_455
H(4) H(9) 3.336 1_455
H(4) H(9) 3.074 2_655
H(4) H(10) 2.861 2_655
H(4) H(14) 3.226 1_446
H(4) H(20) 2.948 1_455
H(4) H(22) 3.585 1_455
H(5) C(2) 3.329 2_556
H(5) C(3) 3.433 2_556
H(5) C(11) 3.533 1_455
H(5) C(14) 3.465 1_446
H(5) H(1) 3.329 2_556
H(5) H(6) 2.661 1_455
H(5) H(7) 3.240 2_556
H(5) H(10) 3.336 2_655
H(5) H(13) 3.357 1_446
H(5) H(14) 2.545 1_446
H(5) H(20) 3.042 1_455
H(5) H(22) 3.048 1_455
H(5) H(22) 3.093 2_556
H(6) F(1) 3.296 2_655
H(6) C(10) 3.092 1_655
H(6) H(3) 3.237 1_655
H(6) H(4) 2.891 1_655
H(6) H(5) 2.661 1_655
H(6) H(6) 3.594 2_656
H(6) H(7) 3.595 2_656
H(6) H(14) 3.282 1_546
H(6) H(16) 3.470 1_546
H(6) H(20) 0.937 .
H(6) H(21) 1.827 .
H(6) H(22) 0.870 .
H(6) H(22) 2.962 2_656
H(7) C(10) 3.551 2_556
H(7) C(15) 3.550 1_546
H(7) H(3) 2.968 2_556
H(7) H(5) 3.240 2_556
H(7) H(6) 3.595 2_656
H(7) H(13) 3.344 1_546
H(7) H(15) 3.535 2_655
H(7) H(16) 3.142 1_546
H(7) H(16) 3.287 2_655
H(7) H(18) 3.175 1_546
H(7) H(19) 3.045 1_546
H(7) H(20) 1.782 .
H(7) H(21) 0.857 .
H(7) H(22) 1.002 .
H(7) H(22) 3.270 2_656
H(8) F(1) 3.187 2_655
H(8) N(2) 3.195 2_655
H(8) C(8) 3.249 2_655
H(8) C(9) 2.866 2_655
H(8) C(14) 3.405 1_546
H(8) C(14) 3.427 2_655
H(8) C(15) 3.141 2_655
H(8) H(14) 3.214 1_546
H(8) H(15) 3.318 2_655
H(8) H(16) 2.674 1_546
H(8) H(16) 2.732 2_655
H(8) H(17) 3.570 2_655
H(8) H(18) 3.552 1_546
H(8) H(18) 2.572 2_655
H(8) H(20) 0.996 .
H(8) H(21) 0.947 .
H(8) H(22) 1.967 .
H(9) F(1) 2.774 1_655
H(9) F(2) 3.109 1_655
H(9) B(1) 3.517 1_655
H(9) H(3) 3.413 1_655
H(9) H(4) 3.336 1_655
H(9) H(4) 3.074 2_655
H(9) H(17) 3.412 1_655
H(9) H(17) 3.432 2_665
H(9) H(19) 3.078 2_665
H(10) F(1) 3.251 1_655
H(10) C(1) 3.144 2_655
H(10) C(2) 3.143 2_655
H(10) C(10) 3.276 2_655
H(10) C(14) 3.410 2_764
H(10) H(1) 3.167 2_655
H(10) H(4) 2.861 2_655
H(10) H(5) 3.336 2_655
H(10) H(14) 2.622 2_764
H(10) H(15) 3.330 2_764
H(10) H(17) 3.391 1_655
H(11) F(1) 3.479 1_655
H(11) F(2) 3.329 1_655
H(11) F(2) 2.482 2_665
H(11) C(15) 3.394 1_655
H(11) C(15) 3.417 2_665
H(11) B(1) 3.548 2_665
H(11) H(14) 3.490 2_764
H(11) H(17) 2.608 1_655
H(11) H(17) 2.943 2_665
H(11) H(18) 3.383 1_655
H(11) H(19) 3.303 2_665
H(12) F(2) 2.890 2_665
H(12) N(1) 3.323 2_665
H(12) N(2) 3.490 2_665
H(12) B(1) 3.389 2_665
H(12) H(1) 3.101 1_664
H(12) H(15) 3.227 2_764
H(13) N(1) 3.415 2_665
H(13) C(3) 3.598 2_665
H(13) C(4) 3.027 2_665
H(13) C(5) 2.981 2_665
H(13) C(6) 3.273 2_665
H(13) H(2) 3.344 2_665
H(13) H(5) 3.357 1_664
H(13) H(7) 3.344 1_564
H(13) H(21) 3.596 1_564
H(13) H(22) 3.430 1_564
H(14) C(2) 3.523 1_664
H(14) C(10) 3.223 1_664
H(14) C(12) 3.467 2_764
H(14) H(1) 2.948 1_664
H(14) H(4) 3.226 1_664
H(14) H(5) 2.545 1_664
H(14) H(6) 3.282 1_564
H(14) H(8) 3.214 1_564
H(14) H(10) 2.622 2_764
H(14) H(11) 3.490 2_764
H(14) H(15) 3.149 2_764
H(14) H(18) 3.123 2_664
H(14) H(20) 3.147 1_564
H(14) H(21) 3.530 1_564
H(15) C(2) 3.251 2_655
H(15) C(14) 3.316 2_764
H(15) H(1) 2.640 2_655
H(15) H(7) 3.535 2_655
H(15) H(8) 3.318 2_655
H(15) H(10) 3.330 2_764
H(15) H(12) 3.227 2_764
H(15) H(14) 3.149 2_764
H(15) H(15) 2.729 2_764
H(15) H(18) 3.175 2_664
H(15) H(21) 2.898 2_655
H(16) C(11) 3.359 1_564
H(16) C(11) 3.490 2_655
H(16) C(15) 3.264 2_664
H(16) H(6) 3.470 1_564
H(16) H(7) 3.142 1_564
H(16) H(7) 3.287 2_655
H(16) H(8) 2.674 1_564
H(16) H(8) 2.732 2_655
H(16) H(16) 2.784 2_664
H(16) H(18) 2.313 2_664
H(16) H(20) 3.165 1_564
H(16) H(21) 2.749 1_564
H(16) H(21) 2.516 2_655
H(17) F(2) 2.862 2_565
H(17) C(12) 3.329 1_455
H(17) C(12) 3.475 2_665
H(17) H(8) 3.570 2_655
H(17) H(9) 3.412 1_455
H(17) H(9) 3.432 2_665
H(17) H(10) 3.391 1_455
H(17) H(11) 2.608 1_455
H(17) H(11) 2.943 2_665
H(17) H(17) 3.465 2_565
H(18) C(14) 3.047 2_664
H(18) H(7) 3.175 1_564
H(18) H(8) 3.552 1_564
H(18) H(8) 2.572 2_655
H(18) H(11) 3.383 1_455
H(18) H(14) 3.123 2_664
H(18) H(15) 3.175 2_664
H(18) H(16) 2.313 2_664
H(18) H(20) 3.089 2_655
H(18) H(21) 2.897 1_564
H(18) H(21) 3.180 2_655
H(19) F(2) 3.229 2_565
H(19) C(5) 3.524 2_665
H(19) C(7) 3.542 2_665
H(19) C(12) 3.378 2_665
H(19) H(2) 3.321 2_665
H(19) H(3) 3.010 2_565
H(19) H(7) 3.045 1_564
H(19) H(9) 3.078 2_665
H(19) H(11) 3.303 2_665
H(19) H(21) 3.197 1_564
H(20) F(1) 2.617 2_655
H(20) N(2) 3.277 2_655
H(20) C(2) 3.403 .
H(20) C(3) 2.151 .
H(20) C(4) 2.847 .
H(20) C(5) 3.071 .
H(20) C(9) 3.316 2_655
H(20) C(10) 3.386 1_655
H(20) C(11) 1.026 .
H(20) C(15) 3.585 2_655
H(20) B(1) 3.499 2_655
H(20) H(2) 2.554 .
H(20) H(4) 2.948 1_655
H(20) H(5) 3.042 1_655
H(20) H(6) 0.937 .
H(20) H(7) 1.782 .
H(20) H(8) 0.996 .
H(20) H(14) 3.147 1_546
H(20) H(16) 3.165 1_546
H(20) H(18) 3.089 2_655
H(20) H(21) 1.671 .
H(20) H(22) 1.664 .
H(21) C(2) 2.749 .
H(21) C(3) 2.102 .
H(21) C(4) 3.399 .
H(21) C(9) 3.552 2_655
H(21) C(11) 1.046 .
H(21) C(14) 3.538 1_546
H(21) C(14) 3.178 2_655
H(21) C(15) 3.483 1_546
H(21) H(1) 2.719 .
H(21) H(3) 3.547 2_556
H(21) H(6) 1.827 .
H(21) H(7) 0.857 .
H(21) H(8) 0.947 .
H(21) H(13) 3.596 1_546
H(21) H(14) 3.530 1_546
H(21) H(15) 2.898 2_655
H(21) H(16) 2.749 1_546
H(21) H(16) 2.516 2_655
H(21) H(18) 2.897 1_546
H(21) H(18) 3.180 2_655
H(21) H(19) 3.197 1_546
H(21) H(20) 1.671 .
H(21) H(22) 1.720 .
H(22) C(2) 3.082 .
H(22) C(3) 2.045 .
H(22) C(4) 2.965 .
H(22) C(5) 3.435 .
H(22) C(11) 1.041 .
H(22) C(11) 3.515 2_656
H(22) H(1) 3.358 .
H(22) H(2) 3.115 .
H(22) H(3) 3.245 2_556
H(22) H(4) 3.585 1_655
H(22) H(5) 3.048 1_655
H(22) H(5) 3.093 2_556
H(22) H(6) 0.870 .
H(22) H(6) 2.962 2_656
H(22) H(7) 1.002 .
H(22) H(7) 3.270 2_656
H(22) H(8) 1.967 .
H(22) H(13) 3.430 1_546
H(22) H(20) 1.664 .
H(22) H(21) 1.720 .
H(22) H(22) 2.480 2_656

loop_
_geom_torsion_atom_site_label_1
_geom_torsion_atom_site_label_2
_geom_torsion_atom_site_label_3
_geom_torsion_atom_site_label_4
_geom_torsion
C(1) N(1) C(4) C(3) -0.2(2)
C(1) N(1) C(4) C(5) -178.8(2)
C(4) N(1) C(1) C(2) 0.4(3)
C(4) N(1) C(1) C(10) -178.1(2)
C(1) N(1) B(1) F(1) -67.7(3)
C(1) N(1) B(1) F(2) 52.8(3)
C(1) N(1) B(1) N(2) 172.9(2)
B(1) N(1) C(1) C(2) 179.6(2)
B(1) N(1) C(1) C(10) 1.1(4)
C(4) N(1) B(1) F(1) 111.4(2)
C(4) N(1) B(1) F(2) -128.1(2)
C(4) N(1) B(1) N(2) -7.9(3)
B(1) N(1) C(4) C(3) -179.5(2)
B(1) N(1) C(4) C(5) 1.9(3)
C(6) N(2) C(9) C(8) -0.4(2)
C(6) N(2) C(9) C(15) 178.9(2)
C(9) N(2) C(6) C(5) 177.5(2)
C(9) N(2) C(6) C(7) -0.2(2)
C(6) N(2) B(1) F(1) -109.4(2)
C(6) N(2) B(1) F(2) 130.6(2)
C(6) N(2) B(1) N(1) 10.4(3)
B(1) N(2) C(6) C(5) -7.0(3)
B(1) N(2) C(6) C(7) 175.3(2)
C(9) N(2) B(1) F(1) 65.1(3)
C(9) N(2) B(1) F(2) -54.9(3)
C(9) N(2) B(1) N(1) -175.1(2)
B(1) N(2) C(9) C(8) -175.6(2)
B(1) N(2) C(9) C(15) 3.7(4)
N(1) C(1) C(2) C(3) -0.4(3)
C(10) C(1) C(2) C(3) 178.0(2)
C(1) C(2) C(3) C(4) 0.3(3)
C(1) C(2) C(3) C(11) -179.9(2)
C(2) C(3) C(4) N(1) -0.1(2)
C(2) C(3) C(4) C(5) 178.4(2)
C(11) C(3) C(4) N(1) -179.9(2)
C(11) C(3) C(4) C(5) -1.5(4)
N(1) C(4) C(5) C(6) 3.2(3)
C(3) C(4) C(5) C(6) -175.0(2)
C(4) C(5) C(6) N(2) -0.7(4)
C(4) C(5) C(6) C(7) 176.4(2)
N(2) C(6) C(7) C(8) 0.7(2)
N(2) C(6) C(7) C(12) -179.0(2)
C(5) C(6) C(7) C(8) -176.7(2)
C(5) C(6) C(7) C(12) 3.6(4)
C(6) C(7) C(8) C(9) -0.9(2)
C(6) C(7) C(8) C(13) -179.3(2)
C(12) C(7) C(8) C(9) 178.7(2)
C(12) C(7) C(8) C(13) 0.3(4)
C(7) C(8) C(9) N(2) 0.9(3)
C(7) C(8) C(9) C(15) -178.4(2)
C(7) C(8) C(13) C(14) 95.9(3)
C(9) C(8) C(13) C(14) -82.3(3)
C(13) C(8) C(9) N(2) 179.3(2)
C(13) C(8) C(9) C(15) 0.0(3)
